data_7230419
loop_
_publ_author_name
'Kai, Aiting'
'Sheng, Yujie'
'Yao, Junyao'
'Chen, Qibin'
'Liu, Honglai'

_publ_section_title
;
 Structural variation determined by length-matching effects: towards the
 formation of flexible porous molecular crystals
;
_journal_issue 19
_journal_name_full CrystEngComm
_journal_page_first 2648
_journal_paper_doi 10.1039/C7CE02245J
_journal_volume 20
_journal_year 2018
_chemical_formula_moiety 'C34 H58 N2, 2(Br)'
_chemical_formula_sum 'C34 H58 Br2 N2'
_chemical_formula_weight 654.64
_space_group_crystal_system monoclinic
_space_group_IT_number 14
_space_group_name_Hall '-P 2ybc'
_space_group_name_H-M_alt 'P 1 21/c 1'
_symmetry_space_group_name_Hall '-P 2ybc'
_symmetry_space_group_name_H-M 'P 1 21/c 1'
_atom_sites_solution_hydrogens geom
_atom_sites_solution_primary direct
_audit_creation_date 2015-11-05
_audit_creation_method
;
Olex2 1.2
(compiled 2014.07.22 svn.r2960 for OlexSys, GUI svn.r4862)
;
_audit_update_record
;
2017-12-28 deposited with the CCDC.
2018-04-06 downloaded from the CCDC.
;
_cell_angle_alpha 90
_cell_angle_beta 106.0410(10)
_cell_angle_gamma 90
_cell_formula_units_Z 2
_cell_length_a 12.0704(3)
_cell_length_b 8.53580(10)
_cell_length_c 17.9826(3)
_cell_measurement_reflns_used 2515
_cell_measurement_temperature 273(2)
_cell_measurement_theta_max 68.50
_cell_measurement_theta_min 5.12
_cell_volume 1780.62(6)
_computing_cell_refinement 'SAINT v7.68A (Bruker, 2009)'
_computing_data_reduction 'SAINT v7.68A (Bruker, 2009)'
_computing_molecular_graphics 'Olex2 (Dolomanov et al., 2009)'
_computing_publication_material 'Olex2 (Dolomanov et al., 2009)'
_computing_structure_refinement 'XL (Sheldrick, 2008)'
_computing_structure_solution 'ShelXS (Sheldrick, 2008)'
_diffrn_ambient_temperature 273.15
_diffrn_measured_fraction_theta_full 0.988
_diffrn_measured_fraction_theta_max 0.976
_diffrn_measurement_device_type 'Bruker APEX-II CCD'
_diffrn_measurement_method '\f and \w scans'
_diffrn_radiation_monochromator graphite
_diffrn_radiation_type CuK\a
_diffrn_radiation_wavelength 1.54178
_diffrn_reflns_av_R_equivalents 0.0396
_diffrn_reflns_av_unetI/netI 0.0511
_diffrn_reflns_Laue_measured_fraction_full 0.988
_diffrn_reflns_Laue_measured_fraction_max 0.976
_diffrn_reflns_limit_h_max 14
_diffrn_reflns_limit_h_min -13
_diffrn_reflns_limit_k_max 10
_diffrn_reflns_limit_k_min -10
_diffrn_reflns_limit_l_max 20
_diffrn_reflns_limit_l_min -21
_diffrn_reflns_number 9399
_diffrn_reflns_point_group_measured_fraction_full 0.988
_diffrn_reflns_point_group_measured_fraction_max 0.976
_diffrn_reflns_theta_full 67.679
_diffrn_reflns_theta_max 69.418
_diffrn_reflns_theta_min 5.118
_diffrn_standards_number 0
_exptl_absorpt_coefficient_mu 3.037
_exptl_absorpt_correction_T_max 0.7532
_exptl_absorpt_correction_T_min 0.4242
_exptl_absorpt_correction_type multi-scan
_exptl_absorpt_process_details
;
SADABS-2008/1 (Bruker,2008) was used for absorption correction.
wR2(int) was 0.1207 before and 0.0524 after correction.
The Ratio of minimum to maximum transmission is 0.5632.
The \l/2 correction factor is 0.0015.
;
_exptl_crystal_colour colourless
_exptl_crystal_density_diffrn 1.221
_exptl_crystal_description block
_exptl_crystal_F_000 692
_exptl_crystal_size_max 0.2
_exptl_crystal_size_mid 0.12
_exptl_crystal_size_min 0.05
_refine_diff_density_max 0.727
_refine_diff_density_min -0.643
_refine_diff_density_rms 0.087
_refine_ls_extinction_method none
_refine_ls_goodness_of_fit_ref 1.090
_refine_ls_hydrogen_treatment constr
_refine_ls_matrix_type full
_refine_ls_number_parameters 175
_refine_ls_number_reflns 3249
_refine_ls_number_restraints 73
_refine_ls_restrained_S_all 1.235
_refine_ls_R_factor_all 0.0753
_refine_ls_R_factor_gt 0.0667
_refine_ls_shift/su_max 0.000
_refine_ls_shift/su_mean 0.000
_refine_ls_structure_factor_coef Fsqd
_refine_ls_weighting_details 'w=1/[\s^2^(Fo^2^)+(0.1090P)^2^+2.3161P] where P=(Fo^2^+2Fc^2^)/3'
_refine_ls_weighting_scheme calc
_refine_ls_wR_factor_gt 0.2042
_refine_ls_wR_factor_ref 0.2152
_reflns_Friedel_coverage 0.000
_reflns_number_gt 2674
_reflns_number_total 3249
_reflns_threshold_expression 'I > 2\s(I)'
_cod_data_source_file c7ce02245j2.cif
_cod_data_source_block 8-2Ar
_cod_depositor_comments 'Adding full bibliography for 7230419--7230420.cif.'
_cod_database_code 7230419
_shelxl_version_number 2014-3
_shelx_space_group_comment
;
The symmetry employed for this shelxl refinement is uniquely defined
by the following loop, which should always be used as a source of
symmetry information in preference to the above space-group names.
They are only intended as comments.
;
_shelx_estimated_absorpt_t_max 0.863
_shelx_estimated_absorpt_t_min 0.582
_olex2_refinement_description
;
1. Fixed Uiso
 At 1.2 times of:
  All C(H) groups, All C(H,H) groups
 At 1.5 times of:
  All C(H,H,H) groups
2. Restrained distances
 C14-C13 = C16-C15 = C15-C14 = C17-C16
 1.52 with sigma of 0.01
 C13-C15 \\sim C14-C16
 with sigma of 0.02
 C15-C17 \\sim C14-C16
 with sigma of 0.02
3. Uiso/Uaniso restraints and constraints
C12 \\sim C13 \\sim C14 \\sim C15 \\sim C16 \\sim C17: within 1.7A with sigma
of 0.005 and sigma for terminal atoms of 0.01
C6 \\sim C5 \\sim C4 \\sim C3 \\sim C2 \\sim C1: within 2A with sigma of 0.005
and sigma for terminal atoms of 0.01
4.a Secondary CH2 refined with riding coordinates:
 C7(H7A,H7B), C10(H10A,H10B), C11(H11A,H11B), C12(H12A,H12B), C13(H13A,H13B),
 C14(H14A,H14B), C15(H15A,H15B), C16(H16A,H16B)
4.b Aromatic/amide H refined with riding coordinates:
 C1(H1), C2(H2), C4(H4), C5(H5)
4.c Idealised Me refined as rotating group:
 C8(H8A,H8B,H8C), C9(H9A,H9B,H9C), C17(H17A,H17B,H17C)
;
_olex2_submission_special_instructions 'No special instructions were received'

loop_
_space_group_symop_operation_xyz
'x, y, z'
'-x, y+1/2, -z+1/2'
'-x, -y, -z'
'x, -y-1/2, z-1/2'

loop_
_atom_site_label
_atom_site_type_symbol
_atom_site_fract_x
_atom_site_fract_y
_atom_site_fract_z
_atom_site_U_iso_or_equiv
_atom_site_adp_type
_atom_site_occupancy
_atom_site_site_symmetry_order
_atom_site_calc_flag
_atom_site_refinement_flags_posn
N1 N -0.4607(3) -0.2712(4) -0.1390(2) 0.0528(8) Uani 1 1 d .
C1 C -0.2010(4) -0.1082(7) -0.1376(3) 0.0729(12) Uani 1 1 d .
H1 H -0.2164 -0.1479 -0.1876 0.087 Uiso 1 1 calc R
C2 C -0.0881(4) -0.0778(7) -0.0964(3) 0.0739(12) Uani 1 1 d .
H2 H -0.0291 -0.0980 -0.1192 0.089 Uiso 1 1 calc R
C3 C -0.0611(4) -0.0177(7) -0.0220(3) 0.0770(13) Uani 1 1 d .
C4 C -0.1515(5) 0.0057(9) 0.0092(4) 0.1041(16) Uani 1 1 d .
H4 H -0.1361 0.0410 0.0600 0.125 Uiso 1 1 calc R
C5 C -0.2641(5) -0.0213(9) -0.0322(4) 0.1013(16) Uani 1 1 d .
H5 H -0.3230 0.0011 -0.0097 0.122 Uiso 1 1 calc R
C6 C -0.2913(4) -0.0809(7) -0.1060(3) 0.0760(12) Uani 1 1 d .
C7 C -0.4137(4) -0.1112(6) -0.1519(3) 0.0649(12) Uani 1 1 d .
H7A H -0.4188 -0.1004 -0.2065 0.078 Uiso 1 1 calc R
H7B H -0.4625 -0.0313 -0.1390 0.078 Uiso 1 1 calc R
C8 C -0.3841(4) -0.3958(6) -0.1536(3) 0.0637(11) Uani 1 1 d .
H8A H -0.3749 -0.3834 -0.2047 0.096 Uiso 1 1 calc GR
H8B H -0.4175 -0.4964 -0.1495 0.096 Uiso 1 1 calc GR
H8C H -0.3102 -0.3884 -0.1162 0.096 Uiso 1 1 calc GR
C9 C -0.4730(6) -0.2905(9) -0.0591(3) 0.0882(18) Uani 1 1 d .
H9A H -0.5054 -0.3916 -0.0545 0.132 Uiso 1 1 calc GR
H9B H -0.5229 -0.2104 -0.0492 0.132 Uiso 1 1 calc GR
H9C H -0.3987 -0.2821 -0.0222 0.132 Uiso 1 1 calc GR
C10 C -0.5776(4) -0.2930(6) -0.1974(3) 0.0559(10) Uani 1 1 d .
H10A H -0.5675 -0.2847 -0.2490 0.067 Uiso 1 1 calc R
H10B H -0.6043 -0.3984 -0.1919 0.067 Uiso 1 1 calc R
C11 C -0.6709(4) -0.1793(6) -0.1915(3) 0.0653(11) Uani 1 1 d .
H11A H -0.6433 -0.0727 -0.1919 0.078 Uiso 1 1 calc R
H11B H -0.6902 -0.1959 -0.1432 0.078 Uiso 1 1 calc R
C12 C -0.7770(5) -0.2035(10) -0.2589(5) 0.107(2) Uani 1 1 d .
H12A H -0.7559 -0.1888 -0.3067 0.129 Uiso 1 1 calc R
H12B H -0.8028 -0.3109 -0.2579 0.129 Uiso 1 1 calc R
C13 C -0.8750(6) -0.0965(13) -0.2591(6) 0.142(2) Uani 1 1 d D
H13A H -0.8529 0.0120 -0.2625 0.170 Uiso 1 1 calc R
H13B H -0.8991 -0.1099 -0.2123 0.170 Uiso 1 1 calc R
C14 C -0.9734(9) -0.1434(15) -0.3314(7) 0.187(3) Uani 1 1 d D
H14A H -0.9404 -0.1769 -0.3722 0.224 Uiso 1 1 calc R
H14B H -1.0158 -0.2311 -0.3185 0.224 Uiso 1 1 calc R
C15 C -1.0512(10) -0.0158(15) -0.3589(7) 0.210(3) Uani 1 1 d D
H15A H -1.0076 0.0774 -0.3635 0.253 Uiso 1 1 calc R
H15B H -1.0944 0.0059 -0.3219 0.253 Uiso 1 1 calc R
C16 C -1.1348(11) -0.0550(17) -0.4377(7) 0.212(4) Uani 1 1 d D
H16A H -1.0939 -0.0703 -0.4766 0.254 Uiso 1 1 calc R
H16B H -1.1790 -0.1485 -0.4347 0.254 Uiso 1 1 calc R
C17 C -1.2095(12) 0.0838(17) -0.4550(8) 0.226(5) Uani 1 1 d D
H17A H -1.2795 0.0579 -0.4936 0.338 Uiso 1 1 calc GR
H17B H -1.1704 0.1663 -0.4739 0.338 Uiso 1 1 calc GR
H17C H -1.2273 0.1181 -0.4088 0.338 Uiso 1 1 calc GR
Br1 Br -0.41792(6) -0.26142(6) 0.14140(3) 0.0725(3) Uani 1 1 d .

loop_
_atom_site_aniso_label
_atom_site_aniso_U_11
_atom_site_aniso_U_22
_atom_site_aniso_U_33
_atom_site_aniso_U_23
_atom_site_aniso_U_13
_atom_site_aniso_U_12
N1 0.062(2) 0.056(2) 0.0405(18) 0.0006(14) 0.0137(16) 0.0008(15)
C1 0.068(2) 0.084(3) 0.065(2) -0.004(2) 0.0167(19) -0.018(2)
C2 0.065(2) 0.085(3) 0.073(2) -0.006(2) 0.021(2) -0.016(2)
C3 0.060(2) 0.080(3) 0.088(3) -0.031(2) 0.013(2) -0.003(2)
C4 0.072(3) 0.121(3) 0.110(3) -0.065(3) 0.009(2) 0.001(3)
C5 0.067(2) 0.115(3) 0.114(3) -0.061(3) 0.013(2) 0.006(2)
C6 0.062(2) 0.073(3) 0.086(3) -0.025(2) 0.008(2) -0.002(2)
C7 0.062(3) 0.049(2) 0.075(3) -0.001(2) 0.006(2) -0.0011(19)
C8 0.069(3) 0.054(2) 0.068(3) 0.002(2) 0.019(2) 0.003(2)
C9 0.089(4) 0.139(6) 0.038(3) 0.005(3) 0.019(2) 0.013(4)
C10 0.064(2) 0.055(2) 0.048(2) -0.0012(19) 0.0156(19) -0.0077(19)
C11 0.066(3) 0.067(3) 0.064(3) -0.001(2) 0.019(2) -0.003(2)
C12 0.059(3) 0.128(5) 0.125(5) 0.003(4) 0.009(3) -0.005(3)
C13 0.084(3) 0.159(5) 0.161(5) 0.002(4) 0.000(3) 0.005(3)
C14 0.127(4) 0.194(6) 0.201(6) -0.006(5) -0.019(4) 0.003(4)
C15 0.158(5) 0.215(7) 0.214(6) -0.017(6) -0.024(5) -0.008(5)
C16 0.159(6) 0.221(8) 0.208(7) -0.026(7) -0.027(6) -0.015(6)
C17 0.198(9) 0.228(11) 0.214(10) -0.050(9) -0.004(8) -0.037(8)
Br1 0.1132(6) 0.0587(4) 0.0551(4) -0.00536(19) 0.0390(3) -0.0039(2)

loop_
_atom_type_symbol
_atom_type_description
_atom_type_scat_dispersion_real
_atom_type_scat_dispersion_imag
_atom_type_scat_source
C C 0.0181 0.0091 'International Tables Vol C Tables 4.2.6.8 and 6.1.1.4'
H H 0.0000 0.0000 'International Tables Vol C Tables 4.2.6.8 and 6.1.1.4'
Br Br -0.6763 1.2805 'International Tables Vol C Tables 4.2.6.8 and 6.1.1.4'
N N 0.0311 0.0180 'International Tables Vol C Tables 4.2.6.8 and 6.1.1.4'

loop_
_geom_angle_atom_site_label_1
_geom_angle_atom_site_label_2
_geom_angle_atom_site_label_3
_geom_angle
_geom_angle_site_symmetry_3
C8 N1 C7 109.9(4) .
C8 N1 C9 108.9(4) .
C8 N1 C10 107.2(4) .
C9 N1 C7 112.7(4) .
C9 N1 C10 109.4(4) .
C10 N1 C7 108.6(3) .
C2 C1 H1 119.3 .
C6 C1 H1 119.3 .
C6 C1 C2 121.4(5) .
C1 C2 H2 119.4 .
C1 C2 C3 121.3(5) .
C3 C2 H2 119.4 .
C2 C3 C3 121.2(6) 3
C4 C3 C2 116.7(5) .
C4 C3 C3 122.1(6) 3
C3 C4 H4 118.9 .
C3 C4 C5 122.1(6) .
C5 C4 H4 118.9 .
C4 C5 H5 119.3 .
C6 C5 C4 121.4(6) .
C6 C5 H5 119.3 .
C1 C6 C7 120.9(5) .
C5 C6 C1 117.0(5) .
C5 C6 C7 122.0(5) .
N1 C7 H7A 108.5 .
N1 C7 H7B 108.5 .
C6 C7 N1 115.0(4) .
C6 C7 H7A 108.5 .
C6 C7 H7B 108.5 .
H7A C7 H7B 107.5 .
N1 C8 H8A 109.5 .
N1 C8 H8B 109.5 .
N1 C8 H8C 109.5 .
H8A C8 H8B 109.5 .
H8A C8 H8C 109.5 .
H8B C8 H8C 109.5 .
N1 C9 H9A 109.5 .
N1 C9 H9B 109.5 .
N1 C9 H9C 109.5 .
H9A C9 H9B 109.5 .
H9A C9 H9C 109.5 .
H9B C9 H9C 109.5 .
N1 C10 H10A 108.3 .
N1 C10 H10B 108.3 .
H10A C10 H10B 107.4 .
C11 C10 N1 116.0(4) .
C11 C10 H10A 108.3 .
C11 C10 H10B 108.3 .
C10 C11 H11A 109.7 .
C10 C11 H11B 109.7 .
C10 C11 C12 109.7(5) .
H11A C11 H11B 108.2 .
C12 C11 H11A 109.7 .
C12 C11 H11B 109.7 .
C11 C12 H12A 108.7 .
C11 C12 H12B 108.7 .
H12A C12 H12B 107.6 .
C13 C12 C11 114.3(7) .
C13 C12 H12A 108.7 .
C13 C12 H12B 108.7 .
C12 C13 H13A 110.7 .
C12 C13 H13B 110.7 .
C12 C13 C14 105.4(8) .
H13A C13 H13B 108.8 .
C14 C13 H13A 110.7 .
C14 C13 H13B 110.7 .
C13 C14 H14A 109.3 .
C13 C14 H14B 109.3 .
H14A C14 H14B 107.9 .
C15 C14 C13 111.7(9) .
C15 C14 H14A 109.3 .
C15 C14 H14B 109.3 .
C14 C15 H15A 109.5 .
C14 C15 H15B 109.5 .
C14 C15 C16 110.7(10) .
H15A C15 H15B 108.1 .
C16 C15 H15A 109.5 .
C16 C15 H15B 109.5 .
C15 C16 H16A 111.1 .
C15 C16 H16B 111.1 .
H16A C16 H16B 109.1 .
C17 C16 C15 103.2(9) .
C17 C16 H16A 111.1 .
C17 C16 H16B 111.1 .
C16 C17 H17A 109.5 .
C16 C17 H17B 109.5 .
C16 C17 H17C 109.5 .
H17A C17 H17B 109.5 .
H17A C17 H17C 109.5 .
H17B C17 H17C 109.5 .

loop_
_geom_bond_atom_site_label_1
_geom_bond_atom_site_label_2
_geom_bond_distance
_geom_bond_site_symmetry_2
N1 C7 1.521(6) .
N1 C8 1.480(6) .
N1 C9 1.494(6) .
N1 C10 1.520(6) .
C1 H1 0.9300 .
C1 C2 1.384(7) .
C1 C6 1.380(7) .
C2 H2 0.9300 .
C2 C3 1.385(7) .
C3 C3 1.500(9) 3
C3 C4 1.372(8) .
C4 H4 0.9300 .
C4 C5 1.377(8) .
C5 H5 0.9300 .
C5 C6 1.374(8) .
C6 C7 1.502(7) .
C7 H7A 0.9700 .
C7 H7B 0.9700 .
C8 H8A 0.9600 .
C8 H8B 0.9600 .
C8 H8C 0.9600 .
C9 H9A 0.9600 .
C9 H9B 0.9600 .
C9 H9C 0.9600 .
C10 H10A 0.9700 .
C10 H10B 0.9700 .
C10 C11 1.513(7) .
C11 H11A 0.9700 .
C11 H11B 0.9700 .
C11 C12 1.515(9) .
C12 H12A 0.9700 .
C12 H12B 0.9700 .
C12 C13 1.494(11) .
C13 H13A 0.9700 .
C13 H13B 0.9700 .
C13 C14 1.553(8) .
C14 H14A 0.9700 .
C14 H14B 0.9700 .
C14 C15 1.434(9) .
C15 H15A 0.9700 .
C15 H15B 0.9700 .
C15 C16 1.532(8) .
C16 H16A 0.9700 .
C16 H16B 0.9700 .
C16 C17 1.469(9) .
C17 H17A 0.9600 .
C17 H17B 0.9600 .
C17 H17C 0.9600 .

loop_
_geom_torsion_atom_site_label_1
_geom_torsion_atom_site_label_2
_geom_torsion_atom_site_label_3
_geom_torsion_atom_site_label_4
_geom_torsion
_geom_torsion_site_symmetry_1
_geom_torsion_site_symmetry_4
N1 C10 C11 C12 173.3(5) . .
C1 C2 C3 C3 -179.0(7) . 3
C1 C2 C3 C4 1.7(10) . .
C1 C6 C7 N1 94.7(7) . .
C2 C1 C6 C5 0.3(10) . .
C2 C1 C6 C7 178.7(5) . .
C2 C3 C4 C5 -3.2(12) . .
C3 C3 C4 C5 177.6(8) 3 .
C3 C4 C5 C6 3.3(13) . .
C4 C5 C6 C1 -1.7(11) . .
C4 C5 C6 C7 179.9(7) . .
C5 C6 C7 N1 -87.0(7) . .
C6 C1 C2 C3 -0.4(9) . .
C7 N1 C10 C11 -62.9(5) . .
C8 N1 C7 C6 -54.9(6) . .
C8 N1 C10 C11 178.5(4) . .
C9 N1 C7 C6 66.8(6) . .
C9 N1 C10 C11 60.6(6) . .
C10 N1 C7 C6 -171.8(4) . .
C10 C11 C12 C13 -179.7(7) . .
C11 C12 C13 C14 -179.1(8) . .
C12 C13 C14 C15 -154.7(12) . .
C13 C14 C15 C16 170.2(11) . .
C14 C15 C16 C17 177.8(14) . .
